data_7225764
loop_
_publ_author_name
'Magubane, Makhosozane N.'
'Nyamato, George Simba'
'Ojwach, Stephen O.'
'Munro, Orde Q.'

_publ_section_title
;
 Structural, Kinetic, and DFT Studies of the Transfer Hydro-genation of
 Ketones Mediated by (Pyrazole)pyridine Iron(II) and Nickel(II) Complexes
;
_journal_name_full 'RSC Adv.'
_journal_paper_doi 10.1039/C6RA12788F
_journal_year 2016
_chemical_formula_moiety '2(Br), C34 H42 N10 Ni, H2 O'
_chemical_formula_sum 'C34 H44 Br2 N10 Ni O'
_chemical_formula_weight 827.32
_chemical_name_systematic
;
 ? 
;
_space_group_crystal_system monoclinic
_space_group_IT_number 15
_space_group_name_Hall '-C 2yc'
_space_group_name_H-M_alt 'C 1 2/c 1'
_symmetry_space_group_name_Hall '-C 2yc'
_symmetry_space_group_name_H-M 'C 1 2/c 1'
_atom_sites_solution_hydrogens geom
_atom_sites_solution_primary direct
_atom_sites_solution_secondary difmap
_audit_creation_date 2013-03-08
_audit_creation_method
;
  Olex2 1.2
  (compiled Dec  5 2012 16:17:34, GUI svn.r4385)
;
_audit_update_record
;
2016-05-16 deposited with the CCDC.
2016-06-27 downloaded from the CCDC.
;
_cell_angle_alpha 90.00
_cell_angle_beta 90.113(2)
_cell_angle_gamma 90.00
_cell_formula_units_Z 8
_cell_length_a 15.2365(8)
_cell_length_b 12.1008(6)
_cell_length_c 38.373(2)
_cell_measurement_temperature 100.15
_cell_volume 7075.0(6)
_computing_molecular_graphics
;
O. V. Dolomanov, L. J. Bourhis, R. J. Gildea, J. A. K. Howard and H. Puschmann,
OLEX2: a complete structure solution, refinement and analysis program.
J. Appl. Cryst. (2009). 42, 339-341.
;
_computing_publication_material
;
O. V. Dolomanov, L. J. Bourhis, R. J. Gildea, J. A. K. Howard and H. Puschmann,
OLEX2: a complete structure solution, refinement and analysis program.
J. Appl. Cryst. (2009). 42, 339-341.
;
_computing_structure_refinement
;
SHELXL, G.M. Sheldrick, Acta Cryst.
(2008). A64, 112-122
;
_computing_structure_solution
;
SHELXS, G.M. Sheldrick, Acta Cryst.
(2008). A64, 112-122
;
_diffrn_ambient_temperature 100.15
_diffrn_detector 'Bruker APEX2 area detector'
_diffrn_detector_area_resol_mean 7.9
_diffrn_detector_type 'CCD area detector'
_diffrn_measured_fraction_theta_full 0.996
_diffrn_measured_fraction_theta_max 0.848
_diffrn_measurement_device 'three-circle diffractometer'
_diffrn_measurement_device_type 'Bruker SMART APEX2 area detector'
_diffrn_measurement_method '\w and \f scans'
_diffrn_radiation_monochromator 'mirror optics'
_diffrn_radiation_probe x-ray
_diffrn_radiation_type 'Mo K\a'
_diffrn_radiation_wavelength 0.71073
_diffrn_radiation_xray_symbol K-L~3~
_diffrn_reflns_av_R_equivalents 0.0197
_diffrn_reflns_av_unetI/netI 0.0261
_diffrn_reflns_limit_h_max 15
_diffrn_reflns_limit_h_min -26
_diffrn_reflns_limit_k_max 18
_diffrn_reflns_limit_k_min -20
_diffrn_reflns_limit_l_max 65
_diffrn_reflns_limit_l_min -54
_diffrn_reflns_number 61206
_diffrn_reflns_theta_full 25.00
_diffrn_reflns_theta_max 37.79
_diffrn_reflns_theta_min 2.12
_diffrn_source 'microfocus sealed X-ray tube'
_diffrn_source_type 'Incoatec I\ms'
_exptl_absorpt_coefficient_mu 2.851
_exptl_absorpt_correction_T_max 0.5358
_exptl_absorpt_correction_T_min 0.3951
_exptl_absorpt_correction_type multi-scan
_exptl_absorpt_process_details SADABS
_exptl_crystal_colour 'clear light violet'
_exptl_crystal_colour_lustre clear
_exptl_crystal_colour_modifier light
_exptl_crystal_colour_primary violet
_exptl_crystal_density_diffrn 1.553
_exptl_crystal_density_method 'not measured'
_exptl_crystal_description irregular
_exptl_crystal_F_000 3392
_exptl_crystal_size_max 0.4
_exptl_crystal_size_mid 0.35
_exptl_crystal_size_min 0.25
_refine_diff_density_max 0.888
_refine_diff_density_min -0.569
_refine_diff_density_rms 0.081
_refine_ls_extinction_method none
_refine_ls_goodness_of_fit_ref 1.059
_refine_ls_hydrogen_treatment mixed
_refine_ls_matrix_type full
_refine_ls_number_parameters 449
_refine_ls_number_reflns 16119
_refine_ls_number_restraints 0
_refine_ls_restrained_S_all 1.059
_refine_ls_R_factor_all 0.0418
_refine_ls_R_factor_gt 0.0307
_refine_ls_shift/su_max 0.003
_refine_ls_shift/su_mean 0.000
_refine_ls_structure_factor_coef Fsqd
_refine_ls_weighting_details 'calc w=1/[\s^2^(Fo^2^)+(0.0269P)^2^+9.6494P] where P=(Fo^2^+2Fc^2^)/3'
_refine_ls_weighting_scheme calc
_refine_ls_wR_factor_gt 0.0662
_refine_ls_wR_factor_ref 0.0688
_reflns_number_gt 13567
_reflns_number_total 16119
_reflns_threshold_expression >2sigma(I)
_cod_data_source_file c6ra12788f2.cif
_cod_data_source_block mo_so_george_gnc2_cry2_0ma
_cod_original_cell_volume 7074.9(6)
_cod_database_code 7225764
_olex2_refinement_description
;
1. Fixed Uiso
 At 1.2 times of:
  H31 of C31, H8 of C8, H9 of C9, H10 of C10, {H12A,H12B} of C12, {H6A,H6B}
  of C6, H15 of C15, H3 of C3, {H29A,H29B} of C29, H27 of C27, H26 of C26, H25
  of C25, {H23A,H23B} of C23, H20 of C20
 At 1.5 times of:
  {H33A,H33B,H33C} of C33, {H34A,H34B,H34C} of C34, {H14A,H14B,H14C} of C14,
  {H5A,H5B,H5C} of C5, {H1A,H1B,H1C} of C1, {H22A,H22B,H22C} of C22, {H18A,H18B,
  H18C} of C18, {H17A,H17B,H17C} of C17
2.a Secondary CH2 refined with riding coordinates:
 C6(H6A,H6B), C12(H12A,H12B), C23(H23A,H23B), C29(H29A,H29B)
2.b Aromatic/amide H refined with riding coordinates:
 C3(H3), C8(H8), C9(H9), C10(H10), C15(H15), C20(H20), C25(H25), C26(H26),
 C27(H27), C31(H31)
2.c Idealised Me refined as rotating group:
 C1(H1A,H1B,H1C), C5(H5A,H5B,H5C), C14(H14A,H14B,H14C), C17(H17A,H17B,H17C),
 C18(H18A,H18B,H18C), C22(H22A,H22B,H22C), C33(H33A,H33B,H33C), C34(H34A,H34B,
 H34C)
;

loop_
_space_group_symop_id
_space_group_symop_operation_xyz
1 'x, y, z'
2 '-x, y, -z+1/2'
3 'x+1/2, y+1/2, z'
4 '-x+1/2, y+1/2, -z+1/2'
5 '-x, -y, -z'
6 'x, -y, z-1/2'
7 '-x+1/2, -y+1/2, -z'
8 'x+1/2, -y+1/2, z-1/2'

loop_
_atom_site_label
_atom_site_type_symbol
_atom_site_fract_x
_atom_site_fract_y
_atom_site_fract_z
_atom_site_U_iso_or_equiv
_atom_site_adp_type
_atom_site_occupancy
_atom_site_symmetry_multiplicity
_atom_site_calc_flag
_atom_site_refinement_flags
Br1 Br 0.628806(8) 0.553056(10) 0.280241(3) 0.01245(3) Uani 1 1 d .
Br2 Br 0.412320(8) 0.616783(11) 0.457391(4) 0.01672(3) Uani 1 1 d .
Ni1 Ni 0.517299(9) 0.085281(12) 0.370446(4) 0.00805(3) Uani 1 1 d .
N1 N 0.48322(7) -0.05543(8) 0.33994(3) 0.01065(17) Uani 1 1 d .
N2 N 0.40778(7) -0.05299(8) 0.32047(3) 0.01104(17) Uani 1 1 d .
N3 N 0.45459(6) 0.18274(8) 0.33151(3) 0.00954(16) Uani 1 1 d .
N4 N 0.56400(7) 0.32854(8) 0.37690(3) 0.01090(17) Uani 1 1 d .
N5 N 0.54549(7) 0.23603(9) 0.39609(3) 0.01138(17) Uani 1 1 d .
N6 N 0.63854(7) 0.08351(9) 0.34382(3) 0.01098(17) Uani 1 1 d .
N7 N 0.71547(6) 0.08185(9) 0.36228(3) 0.01119(17) Uani 1 1 d .
N8 N 0.58098(6) -0.01123(8) 0.40961(3) 0.00902(16) Uani 1 1 d .
N9 N 0.38666(6) -0.01673(9) 0.42113(3) 0.01152(17) Uani 1 1 d .
N10 N 0.40245(7) 0.07717(9) 0.40219(3) 0.01182(17) Uani 1 1 d .
C1 C 0.61187(9) -0.18497(11) 0.34458(4) 0.0169(2) Uani 1 1 d .
H1A H 0.6557 -0.1264 0.3418 0.025 Uiso 1 1 calc R
H1B H 0.6316 -0.2515 0.3324 0.025 Uiso 1 1 calc R
H1C H 0.6044 -0.2015 0.3694 0.025 Uiso 1 1 calc R
C2 C 0.52606(8) -0.14744(10) 0.32957(3) 0.0123(2) Uani 1 1 d .
C3 C 0.47775(9) -0.20235(11) 0.30369(3) 0.0150(2) Uani 1 1 d .
H3 H 0.4936 -0.2686 0.2920 0.018 Uiso 1 1 calc R
C4 C 0.40255(8) -0.14093(10) 0.29853(3) 0.0132(2) Uani 1 1 d .
C5 C 0.32588(9) -0.16297(12) 0.27509(4) 0.0188(2) Uani 1 1 d .
H5A H 0.2751 -0.1848 0.2891 0.028 Uiso 1 1 calc R
H5B H 0.3406 -0.2226 0.2589 0.028 Uiso 1 1 calc R
H5C H 0.3117 -0.0959 0.2619 0.028 Uiso 1 1 calc R
C6 C 0.34399(8) 0.03531(10) 0.32560(3) 0.01115(19) Uani 1 1 d .
H6A H 0.3256 0.0360 0.3503 0.013 Uiso 1 1 calc R
H6B H 0.2914 0.0199 0.3112 0.013 Uiso 1 1 calc R
C7 C 0.37965(7) 0.14783(10) 0.31610(3) 0.00957(18) Uani 1 1 d .
C8 C 0.33400(8) 0.21218(10) 0.29200(3) 0.0125(2) Uani 1 1 d .
H8 H 0.2801 0.1869 0.2824 0.015 Uiso 1 1 calc R
C9 C 0.36854(8) 0.31382(10) 0.28221(3) 0.0140(2) Uani 1 1 d .
H9 H 0.3391 0.3585 0.2655 0.017 Uiso 1 1 calc R
C10 C 0.44663(8) 0.34897(10) 0.29721(3) 0.0127(2) Uani 1 1 d .
H10 H 0.4723 0.4173 0.2905 0.015 Uiso 1 1 calc R
C11 C 0.48686(7) 0.28280(10) 0.32223(3) 0.00991(18) Uani 1 1 d .
C12 C 0.57080(8) 0.32245(10) 0.33912(3) 0.01080(19) Uani 1 1 d .
H12A H 0.6191 0.2715 0.3329 0.013 Uiso 1 1 calc R
H12B H 0.5856 0.3965 0.3299 0.013 Uiso 1 1 calc R
C13 C 0.57466(8) 0.41899(10) 0.39747(3) 0.0134(2) Uani 1 1 d .
C14 C 0.59627(9) 0.53163(11) 0.38405(4) 0.0183(2) Uani 1 1 d .
H14A H 0.6599 0.5381 0.3810 0.028 Uiso 1 1 calc R
H14B H 0.5761 0.5874 0.4008 0.028 Uiso 1 1 calc R
H14C H 0.5669 0.5432 0.3616 0.028 Uiso 1 1 calc R
C15 C 0.56270(9) 0.38329(11) 0.43132(3) 0.0150(2) Uani 1 1 d .
H15 H 0.5662 0.4270 0.4518 0.018 Uiso 1 1 calc R
C16 C 0.54454(8) 0.27026(10) 0.42949(3) 0.0128(2) Uani 1 1 d .
C17 C 0.52503(10) 0.19730(11) 0.45994(3) 0.0177(2) Uani 1 1 d .
H17A H 0.4614 0.1940 0.4636 0.027 Uiso 1 1 calc R
H17B H 0.5534 0.2273 0.4808 0.027 Uiso 1 1 calc R
H17C H 0.5475 0.1228 0.4554 0.027 Uiso 1 1 calc R
C18 C 0.59776(10) 0.07143(13) 0.28080(3) 0.0192(3) Uani 1 1 d .
H18A H 0.5534 0.0145 0.2851 0.029 Uiso 1 1 calc R
H18B H 0.6284 0.0552 0.2590 0.029 Uiso 1 1 calc R
H18C H 0.5692 0.1438 0.2791 0.029 Uiso 1 1 calc R
C19 C 0.66237(8) 0.07272(10) 0.31019(3) 0.0133(2) Uani 1 1 d .
C20 C 0.75393(9) 0.06551(11) 0.30735(3) 0.0160(2) Uani 1 1 d .
H20 H 0.7870 0.0580 0.2865 0.019 Uiso 1 1 calc R
C21 C 0.78626(8) 0.07150(11) 0.34104(3) 0.0140(2) Uani 1 1 d .
C22 C 0.87842(9) 0.06938(13) 0.35416(4) 0.0209(3) Uani 1 1 d .
H22A H 0.8906 0.1376 0.3671 0.031 Uiso 1 1 calc R
H22B H 0.9188 0.0635 0.3344 0.031 Uiso 1 1 calc R
H22C H 0.8864 0.0057 0.3696 0.031 Uiso 1 1 calc R
C23 C 0.71578(8) 0.09707(10) 0.39988(3) 0.01109(19) Uani 1 1 d .
H23A H 0.6903 0.1703 0.4054 0.013 Uiso 1 1 calc R
H23B H 0.7772 0.0968 0.4083 0.013 Uiso 1 1 calc R
C24 C 0.66487(7) 0.00905(10) 0.41913(3) 0.01001(19) Uani 1 1 d .
C25 C 0.70536(8) -0.04556(11) 0.44669(3) 0.0133(2) Uani 1 1 d .
H25 H 0.7642 -0.0284 0.4529 0.016 Uiso 1 1 calc R
C26 C 0.65905(8) -0.12533(11) 0.46494(3) 0.0150(2) Uani 1 1 d .
H26 H 0.6855 -0.1638 0.4838 0.018 Uiso 1 1 calc R
C27 C 0.57325(8) -0.14782(11) 0.45504(3) 0.0132(2) Uani 1 1 d .
H27 H 0.5402 -0.2026 0.4669 0.016 Uiso 1 1 calc R
C28 C 0.53623(7) -0.08922(10) 0.42751(3) 0.00992(18) Uani 1 1 d .
C29 C 0.44268(7) -0.11297(10) 0.41699(3) 0.01155(19) Uani 1 1 d .
H29A H 0.4413 -0.1370 0.3923 0.014 Uiso 1 1 calc R
H29B H 0.4196 -0.1742 0.4314 0.014 Uiso 1 1 calc R
C30 C 0.31722(8) -0.00454(11) 0.44305(3) 0.0139(2) Uani 1 1 d .
C31 C 0.28626(8) 0.10170(11) 0.43799(3) 0.0159(2) Uani 1 1 d .
H31 H 0.2379 0.1354 0.4494 0.019 Uiso 1 1 calc R
C32 C 0.34071(8) 0.14976(11) 0.41265(3) 0.0139(2) Uani 1 1 d .
C33 C 0.33422(10) 0.26497(12) 0.39879(4) 0.0210(3) Uani 1 1 d .
H33A H 0.3635 0.3160 0.4149 0.031 Uiso 1 1 calc R
H33B H 0.2723 0.2857 0.3965 0.031 Uiso 1 1 calc R
H33C H 0.3626 0.2688 0.3759 0.031 Uiso 1 1 calc R
C34 C 0.28601(9) -0.09416(13) 0.46669(4) 0.0202(3) Uani 1 1 d .
H34A H 0.2716 -0.1599 0.4529 0.030 Uiso 1 1 calc R
H34B H 0.2336 -0.0691 0.4792 0.030 Uiso 1 1 calc R
H34C H 0.3323 -0.1123 0.4835 0.030 Uiso 1 1 calc R
O1 O 0.38601(7) 0.38619(10) 0.50450(3) 0.0227(2) Uani 1 1 d .
H1D H 0.3888(16) 0.438(2) 0.4916(6) 0.038(6) Uiso 1 1 d .
H1E H 0.4320(17) 0.386(2) 0.5133(7) 0.045(7) Uiso 1 1 d .

loop_
_atom_site_aniso_label
_atom_site_aniso_U_11
_atom_site_aniso_U_22
_atom_site_aniso_U_33
_atom_site_aniso_U_23
_atom_site_aniso_U_13
_atom_site_aniso_U_12
Br1 0.01266(5) 0.01136(5) 0.01334(5) -0.00046(4) 0.00060(4) -0.00200(4)
Br2 0.01642(5) 0.01324(6) 0.02047(6) 0.00278(4) -0.00498(4) -0.00342(4)
Ni1 0.00941(6) 0.00746(6) 0.00727(6) 0.00063(5) -0.00038(5) 0.00064(5)
N1 0.0121(4) 0.0092(4) 0.0106(4) 0.0001(3) -0.0024(3) 0.0016(3)
N2 0.0122(4) 0.0080(4) 0.0129(4) -0.0002(3) -0.0034(3) -0.0001(3)
N3 0.0112(4) 0.0083(4) 0.0091(4) 0.0000(3) -0.0007(3) 0.0000(3)
N4 0.0135(4) 0.0088(4) 0.0104(4) -0.0002(3) -0.0023(3) -0.0010(3)
N5 0.0148(4) 0.0095(4) 0.0098(4) 0.0008(3) -0.0006(3) 0.0004(3)
N6 0.0118(4) 0.0125(4) 0.0087(4) 0.0013(3) 0.0001(3) 0.0007(3)
N7 0.0099(4) 0.0128(4) 0.0109(4) 0.0012(3) 0.0012(3) 0.0001(3)
N8 0.0095(4) 0.0085(4) 0.0090(4) 0.0005(3) 0.0005(3) 0.0005(3)
N9 0.0099(4) 0.0127(4) 0.0119(4) 0.0015(3) 0.0018(3) 0.0005(3)
N10 0.0126(4) 0.0111(4) 0.0118(4) 0.0011(3) 0.0011(3) 0.0019(3)
C1 0.0175(5) 0.0133(5) 0.0199(6) -0.0018(4) -0.0036(4) 0.0056(4)
C2 0.0155(5) 0.0086(5) 0.0130(5) 0.0005(4) -0.0004(4) 0.0019(4)
C3 0.0195(5) 0.0106(5) 0.0149(5) -0.0022(4) -0.0012(4) 0.0014(4)
C4 0.0178(5) 0.0091(5) 0.0128(5) -0.0009(4) -0.0022(4) -0.0018(4)
C5 0.0223(6) 0.0145(6) 0.0196(6) -0.0018(5) -0.0081(5) -0.0036(5)
C6 0.0108(4) 0.0093(5) 0.0133(5) 0.0009(4) -0.0013(4) -0.0002(4)
C7 0.0103(4) 0.0086(5) 0.0098(5) -0.0004(4) -0.0002(3) 0.0004(4)
C8 0.0122(4) 0.0111(5) 0.0141(5) 0.0008(4) -0.0038(4) 0.0008(4)
C9 0.0161(5) 0.0113(5) 0.0145(5) 0.0031(4) -0.0051(4) 0.0010(4)
C10 0.0157(5) 0.0099(5) 0.0126(5) 0.0022(4) -0.0024(4) -0.0005(4)
C11 0.0126(4) 0.0083(5) 0.0089(5) 0.0003(4) -0.0004(4) -0.0003(4)
C12 0.0126(4) 0.0100(5) 0.0098(5) 0.0009(4) -0.0009(4) -0.0018(4)
C13 0.0144(5) 0.0102(5) 0.0157(5) -0.0026(4) -0.0026(4) -0.0002(4)
C14 0.0226(6) 0.0112(5) 0.0212(6) -0.0014(5) -0.0030(5) -0.0038(5)
C15 0.0186(5) 0.0135(5) 0.0130(5) -0.0039(4) -0.0022(4) 0.0015(4)
C16 0.0155(5) 0.0128(5) 0.0099(5) -0.0021(4) -0.0007(4) 0.0024(4)
C17 0.0284(6) 0.0159(6) 0.0089(5) -0.0010(4) 0.0013(5) 0.0015(5)
C18 0.0239(6) 0.0247(7) 0.0090(5) 0.0009(4) 0.0015(4) 0.0027(5)
C19 0.0182(5) 0.0118(5) 0.0098(5) 0.0011(4) 0.0035(4) 0.0015(4)
C20 0.0192(5) 0.0150(6) 0.0140(5) 0.0020(4) 0.0068(4) 0.0016(4)
C21 0.0123(5) 0.0132(5) 0.0166(5) 0.0014(4) 0.0045(4) 0.0005(4)
C22 0.0122(5) 0.0247(7) 0.0257(7) 0.0021(5) 0.0042(5) -0.0003(5)
C23 0.0106(4) 0.0121(5) 0.0106(5) 0.0005(4) -0.0004(4) -0.0019(4)
C24 0.0103(4) 0.0104(5) 0.0094(5) -0.0003(4) 0.0000(4) 0.0003(4)
C25 0.0131(5) 0.0143(5) 0.0124(5) 0.0012(4) -0.0020(4) 0.0015(4)
C26 0.0170(5) 0.0164(6) 0.0116(5) 0.0044(4) -0.0021(4) 0.0021(4)
C27 0.0145(5) 0.0132(5) 0.0119(5) 0.0034(4) 0.0010(4) 0.0006(4)
C28 0.0111(4) 0.0093(5) 0.0094(5) 0.0008(4) 0.0008(4) 0.0012(4)
C29 0.0106(4) 0.0104(5) 0.0137(5) 0.0018(4) 0.0008(4) -0.0004(4)
C30 0.0094(4) 0.0198(6) 0.0125(5) -0.0003(4) 0.0010(4) -0.0007(4)
C31 0.0117(5) 0.0208(6) 0.0152(5) -0.0012(4) 0.0017(4) 0.0032(4)
C32 0.0124(5) 0.0161(6) 0.0132(5) -0.0010(4) 0.0001(4) 0.0042(4)
C33 0.0212(6) 0.0172(6) 0.0245(7) 0.0023(5) 0.0050(5) 0.0095(5)
C34 0.0160(5) 0.0254(7) 0.0193(6) 0.0049(5) 0.0056(5) -0.0018(5)
O1 0.0167(4) 0.0204(5) 0.0309(6) 0.0074(4) 0.0005(4) -0.0006(4)

loop_
_atom_type_symbol
_atom_type_description
_atom_type_scat_dispersion_real
_atom_type_scat_dispersion_imag
_atom_type_scat_source
C C 0.0033 0.0016 'International Tables Vol C Tables 4.2.6.8 and 6.1.1.4'
H H 0.0000 0.0000 'International Tables Vol C Tables 4.2.6.8 and 6.1.1.4'
N N 0.0061 0.0033 'International Tables Vol C Tables 4.2.6.8 and 6.1.1.4'
O O 0.0106 0.0060 'International Tables Vol C Tables 4.2.6.8 and 6.1.1.4'
Ni Ni 0.3393 1.1124 'International Tables Vol C Tables 4.2.6.8 and 6.1.1.4'
Br Br -0.2901 2.4595 'International Tables Vol C Tables 4.2.6.8 and 6.1.1.4'

loop_
_geom_angle_atom_site_label_1
_geom_angle_atom_site_label_2
_geom_angle_atom_site_label_3
_geom_angle
N1 Ni1 N8 93.41(4)
N1 Ni1 N10 94.45(4)
N3 Ni1 N1 87.06(4)
N3 Ni1 N8 179.47(4)
N3 Ni1 N10 93.36(4)
N5 Ni1 N1 173.53(4)
N5 Ni1 N3 86.51(4)
N5 Ni1 N8 93.02(4)
N5 Ni1 N10 86.57(4)
N6 Ni1 N1 86.48(4)
N6 Ni1 N3 93.32(4)
N6 Ni1 N5 93.25(4)
N6 Ni1 N8 86.46(4)
N6 Ni1 N10 173.29(4)
N8 Ni1 N10 86.85(4)
N2 N1 Ni1 119.06(7)
C2 N1 Ni1 134.69(8)
C2 N1 N2 105.22(10)
N1 N2 C6 120.07(10)
C4 N2 N1 111.65(10)
C4 N2 C6 128.25(10)
C7 N3 Ni1 120.75(8)
C7 N3 C11 118.08(10)
C11 N3 Ni1 121.14(8)
N5 N4 C12 120.61(10)
C13 N4 N5 111.76(10)
C13 N4 C12 127.63(10)
N4 N5 Ni1 119.77(7)
C16 N5 Ni1 134.82(9)
C16 N5 N4 105.23(10)
N7 N6 Ni1 119.91(7)
C19 N6 Ni1 134.54(8)
C19 N6 N7 105.20(10)
N6 N7 C23 120.85(9)
C21 N7 N6 111.76(10)
C21 N7 C23 127.27(10)
C24 N8 Ni1 121.29(8)
C24 N8 C28 117.84(10)
C28 N8 Ni1 120.68(7)
N10 N9 C29 120.18(10)
C30 N9 N10 112.05(10)
C30 N9 C29 127.75(11)
N9 N10 Ni1 119.04(7)
C32 N10 Ni1 135.43(9)
C32 N10 N9 105.00(10)
H1A C1 H1B 109.5
H1A C1 H1C 109.5
H1B C1 H1C 109.5
C2 C1 H1A 109.5
C2 C1 H1B 109.5
C2 C1 H1C 109.5
N1 C2 C1 123.94(11)
N1 C2 C3 110.23(11)
C3 C2 C1 125.81(11)
C2 C3 H3 126.8
C4 C3 C2 106.32(11)
C4 C3 H3 126.8
N2 C4 C3 106.57(11)
N2 C4 C5 123.81(11)
C3 C4 C5 129.58(12)
C4 C5 H5A 109.5
C4 C5 H5B 109.5
C4 C5 H5C 109.5
H5A C5 H5B 109.5
H5A C5 H5C 109.5
H5B C5 H5C 109.5
N2 C6 H6A 109.0
N2 C6 H6B 109.0
N2 C6 C7 112.81(10)
H6A C6 H6B 107.8
C7 C6 H6A 109.0
C7 C6 H6B 109.0
N3 C7 C6 118.67(10)
N3 C7 C8 122.37(11)
C8 C7 C6 118.96(10)
C7 C8 H8 120.5
C9 C8 C7 119.01(11)
C9 C8 H8 120.5
C8 C9 H9 120.5
C10 C9 C8 118.95(11)
C10 C9 H9 120.5
C9 C10 H10 120.5
C9 C10 C11 119.07(11)
C11 C10 H10 120.5
N3 C11 C10 122.43(11)
N3 C11 C12 118.58(10)
C10 C11 C12 118.98(10)
N4 C12 C11 112.42(10)
N4 C12 H12A 109.1
N4 C12 H12B 109.1
C11 C12 H12A 109.1
C11 C12 H12B 109.1
H12A C12 H12B 107.9
N4 C13 C14 124.12(12)
N4 C13 C15 106.16(11)
C15 C13 C14 129.71(12)
C13 C14 H14A 109.5
C13 C14 H14B 109.5
C13 C14 H14C 109.5
H14A C14 H14B 109.5
H14A C14 H14C 109.5
H14B C14 H14C 109.5
C13 C15 H15 126.7
C13 C15 C16 106.59(11)
C16 C15 H15 126.7
N5 C16 C15 110.26(11)
N5 C16 C17 124.37(11)
C15 C16 C17 125.36(11)
C16 C17 H17A 109.5
C16 C17 H17B 109.5
C16 C17 H17C 109.5
H17A C17 H17B 109.5
H17A C17 H17C 109.5
H17B C17 H17C 109.5
H18A C18 H18B 109.5
H18A C18 H18C 109.5
H18B C18 H18C 109.5
C19 C18 H18A 109.5
C19 C18 H18B 109.5
C19 C18 H18C 109.5
N6 C19 C18 123.02(11)
N6 C19 C20 110.51(11)
C20 C19 C18 126.45(11)
C19 C20 H20 127.0
C21 C20 C19 106.05(11)
C21 C20 H20 127.0
N7 C21 C20 106.47(11)
N7 C21 C22 123.17(12)
C20 C21 C22 130.35(12)
C21 C22 H22A 109.5
C21 C22 H22B 109.5
C21 C22 H22C 109.5
H22A C22 H22B 109.5
H22A C22 H22C 109.5
H22B C22 H22C 109.5
N7 C23 H23A 108.9
N7 C23 H23B 108.9
N7 C23 C24 113.26(10)
H23A C23 H23B 107.7
C24 C23 H23A 108.9
C24 C23 H23B 108.9
N8 C24 C23 118.81(10)
N8 C24 C25 122.51(11)
C25 C24 C23 118.64(10)
C24 C25 H25 120.3
C26 C25 C24 119.32(11)
C26 C25 H25 120.3
C25 C26 H26 120.7
C25 C26 C27 118.57(11)
C27 C26 H26 120.7
C26 C27 H27 120.4
C26 C27 C28 119.24(11)
C28 C27 H27 120.4
N8 C28 C27 122.50(11)
N8 C28 C29 118.31(10)
C27 C28 C29 119.20(11)
N9 C29 C28 111.91(10)
N9 C29 H29A 109.2
N9 C29 H29B 109.2
C28 C29 H29A 109.2
C28 C29 H29B 109.2
H29A C29 H29B 107.9
N9 C30 C31 106.23(11)
N9 C30 C34 123.09(12)
C31 C30 C34 130.67(12)
C30 C31 H31 126.9
C30 C31 C32 106.26(11)
C32 C31 H31 126.9
N10 C32 C31 110.46(11)
N10 C32 C33 123.16(12)
C31 C32 C33 126.38(12)
C32 C33 H33A 109.5
C32 C33 H33B 109.5
C32 C33 H33C 109.5
H33A C33 H33B 109.5
H33A C33 H33C 109.5
H33B C33 H33C 109.5
C30 C34 H34A 109.5
C30 C34 H34B 109.5
C30 C34 H34C 109.5
H34A C34 H34B 109.5
H34A C34 H34C 109.5
H34B C34 H34C 109.5
H1D O1 H1E 103(2)

loop_
_geom_bond_atom_site_label_1
_geom_bond_atom_site_label_2
_geom_bond_distance
Ni1 N1 2.1300(10)
Ni1 N3 2.1284(10)
Ni1 N5 2.1162(10)
Ni1 N6 2.1129(10)
Ni1 N8 2.1350(10)
Ni1 N10 2.1364(11)
N1 N2 1.3701(14)
N1 C2 1.3509(16)
N2 C4 1.3592(16)
N2 C6 1.4580(16)
N3 C7 1.3525(15)
N3 C11 1.3547(15)
N4 N5 1.3695(14)
N4 C12 1.4557(15)
N4 C13 1.3588(16)
N5 C16 1.3473(15)
N6 N7 1.3685(14)
N6 C19 1.3476(15)
N7 C21 1.3590(16)
N7 C23 1.4543(15)
N8 C24 1.3512(14)
N8 C28 1.3524(15)
N9 N10 1.3704(15)
N9 C29 1.4528(16)
N9 C30 1.3607(16)
N10 C32 1.3488(16)
C1 H1A 0.9800
C1 H1B 0.9800
C1 H1C 0.9800
C1 C2 1.4982(17)
C2 C3 1.4024(17)
C3 H3 0.9500
C3 C4 1.3797(18)
C4 C5 1.4968(18)
C5 H5A 0.9800
C5 H5B 0.9800
C5 H5C 0.9800
C6 H6A 0.9900
C6 H6B 0.9900
C6 C7 1.5109(16)
C7 C8 1.3938(16)
C8 H8 0.9500
C8 C9 1.3898(18)
C9 H9 0.9500
C9 C10 1.3876(17)
C10 H10 0.9500
C10 C11 1.3915(16)
C11 C12 1.5110(16)
C12 H12A 0.9900
C12 H12B 0.9900
C13 C14 1.4939(18)
C13 C15 1.3812(18)
C14 H14A 0.9800
C14 H14B 0.9800
C14 H14C 0.9800
C15 H15 0.9500
C15 C16 1.3971(18)
C16 C17 1.4948(18)
C17 H17A 0.9800
C17 H17B 0.9800
C17 H17C 0.9800
C18 H18A 0.9800
C18 H18B 0.9800
C18 H18C 0.9800
C18 C19 1.4959(18)
C19 C20 1.4022(18)
C20 H20 0.9500
C20 C21 1.3844(19)
C21 C22 1.4909(18)
C22 H22A 0.9800
C22 H22B 0.9800
C22 H22C 0.9800
C23 H23A 0.9900
C23 H23B 0.9900
C23 C24 1.5114(17)
C24 C25 1.3903(16)
C25 H25 0.9500
C25 C26 1.3864(18)
C26 H26 0.9500
C26 C27 1.3877(18)
C27 H27 0.9500
C27 C28 1.3909(16)
C28 C29 1.5082(16)
C29 H29A 0.9900
C29 H29B 0.9900
C30 C31 1.3830(19)
C30 C34 1.4925(19)
C31 H31 0.9500
C31 C32 1.4053(18)
C32 C33 1.4953(19)
C33 H33A 0.9800
C33 H33B 0.9800
C33 H33C 0.9800
C34 H34A 0.9800
C34 H34B 0.9800
C34 H34C 0.9800
O1 H1D 0.80(3)
O1 H1E 0.78(3)

loop_
_geom_torsion_atom_site_label_1
_geom_torsion_atom_site_label_2
_geom_torsion_atom_site_label_3
_geom_torsion_atom_site_label_4
_geom_torsion
Ni1 N1 N2 C4 170.39(8)
Ni1 N1 N2 C6 -11.38(14)
Ni1 N1 C2 C1 13.6(2)
Ni1 N1 C2 C3 -167.73(9)
Ni1 N3 C7 C6 -3.39(14)
Ni1 N3 C7 C8 176.19(9)
Ni1 N3 C11 C10 -179.12(9)
Ni1 N3 C11 C12 2.35(14)
Ni1 N5 C16 C15 -175.16(9)
Ni1 N5 C16 C17 3.76(19)
Ni1 N6 N7 C21 174.83(8)
Ni1 N6 N7 C23 -8.81(14)
Ni1 N6 C19 C18 7.6(2)
Ni1 N6 C19 C20 -173.59(9)
Ni1 N8 C24 C23 -4.00(14)
Ni1 N8 C24 C25 173.96(9)
Ni1 N8 C28 C27 -174.84(9)
Ni1 N8 C28 C29 5.19(14)
Ni1 N10 C32 C31 -171.23(9)
Ni1 N10 C32 C33 8.1(2)
N1 Ni1 N3 C7 38.85(9)
N1 Ni1 N3 C11 -143.23(9)
N1 Ni1 N5 N4 -29.6(4)
N1 Ni1 N5 C16 144.8(3)
N1 Ni1 N6 N7 -126.20(9)
N1 Ni1 N6 C19 45.93(12)
N1 Ni1 N8 C24 125.25(9)
N1 Ni1 N8 C28 -59.80(9)
N1 Ni1 N10 N9 58.78(9)
N1 Ni1 N10 C32 -131.05(12)
N1 N2 C4 C3 -0.54(14)
N1 N2 C4 C5 177.39(12)
N1 N2 C6 C7 64.37(14)
N1 C2 C3 C4 -0.38(15)
N2 N1 C2 C1 -178.65(12)
N2 N1 C2 C3 0.06(14)
N2 C6 C7 N3 -55.29(14)
N2 C6 C7 C8 125.12(12)
N3 Ni1 N1 N2 -31.44(9)
N3 Ni1 N1 C2 135.06(12)
N3 Ni1 N5 N4 -35.27(9)
N3 Ni1 N5 C16 139.05(12)
N3 Ni1 N6 N7 146.96(9)
N3 Ni1 N6 C19 -40.91(12)
N3 Ni1 N8 C24 -27(5)
N3 Ni1 N8 C28 148(7)
N3 Ni1 N10 N9 146.08(9)
N3 Ni1 N10 C32 -43.75(12)
N3 C7 C8 C9 2.94(18)
N3 C11 C12 N4 -58.36(14)
N4 N5 C16 C15 -0.27(13)
N4 N5 C16 C17 178.65(12)
N4 C13 C15 C16 -0.28(14)
N5 Ni1 N1 N2 -37.1(4)
N5 Ni1 N1 C2 129.4(3)
N5 Ni1 N3 C7 -141.79(9)
N5 Ni1 N3 C11 36.13(9)
N5 Ni1 N6 N7 60.27(9)
N5 Ni1 N6 C19 -127.60(12)
N5 Ni1 N8 C24 -54.08(9)
N5 Ni1 N8 C28 120.87(9)
N5 Ni1 N10 N9 -127.62(9)
N5 Ni1 N10 C32 42.55(12)
N5 N4 C12 C11 59.96(14)
N5 N4 C13 C14 179.34(11)
N5 N4 C13 C15 0.12(14)
N6 Ni1 N1 N2 -124.95(9)
N6 Ni1 N1 C2 41.54(12)
N6 Ni1 N3 C7 125.15(9)
N6 Ni1 N3 C11 -56.93(9)
N6 Ni1 N5 N4 57.87(9)
N6 Ni1 N5 C16 -127.82(12)
N6 Ni1 N8 C24 39.00(9)
N6 Ni1 N8 C28 -146.05(9)
N6 Ni1 N10 N9 -38.9(4)
N6 Ni1 N10 C32 131.2(3)
N6 N7 C21 C20 -0.37(14)
N6 N7 C21 C22 178.93(12)
N6 N7 C23 C24 61.28(14)
N6 C19 C20 C21 0.45(15)
N7 N6 C19 C18 -179.48(12)
N7 N6 C19 C20 -0.65(14)
N7 C23 C24 N8 -53.14(14)
N7 C23 C24 C25 128.82(12)
N8 Ni1 N1 N2 148.81(9)
N8 Ni1 N1 C2 -44.69(12)
N8 Ni1 N3 C7 -169(52)
N8 Ni1 N3 C11 9(5)
N8 Ni1 N5 N4 144.49(9)
N8 Ni1 N5 C16 -41.20(12)
N8 Ni1 N6 N7 -32.56(9)
N8 Ni1 N6 C19 139.58(12)
N8 Ni1 N10 N9 -34.41(9)
N8 Ni1 N10 C32 135.77(12)
N8 C24 C25 C26 1.08(19)
N8 C28 C29 N9 -61.97(14)
N9 N10 C32 C31 -0.12(14)
N9 N10 C32 C33 179.23(12)
N9 C30 C31 C32 -0.37(14)
N10 Ni1 N1 N2 61.71(9)
N10 Ni1 N1 C2 -131.80(12)
N10 Ni1 N3 C7 -55.44(9)
N10 Ni1 N3 C11 122.48(9)
N10 Ni1 N5 N4 -128.85(9)
N10 Ni1 N5 C16 45.46(12)
N10 Ni1 N6 N7 -28.0(4)
N10 Ni1 N6 C19 144.1(3)
N10 Ni1 N8 C24 -140.47(9)
N10 Ni1 N8 C28 34.48(9)
N10 N9 C29 C28 62.50(14)
N10 N9 C30 C31 0.32(14)
N10 N9 C30 C34 -179.92(11)
C1 C2 C3 C4 178.30(12)
C2 N1 N2 C4 0.30(14)
C2 N1 N2 C6 178.52(10)
C2 C3 C4 N2 0.54(14)
C2 C3 C4 C5 -177.23(13)
C4 N2 C6 C7 -117.73(13)
C6 N2 C4 C3 -178.58(12)
C6 N2 C4 C5 -0.7(2)
C6 C7 C8 C9 -177.48(11)
C7 N3 C11 C10 -1.15(17)
C7 N3 C11 C12 -179.67(10)
C7 C8 C9 C10 -1.13(19)
C8 C9 C10 C11 -1.62(19)
C9 C10 C11 N3 2.86(19)
C9 C10 C11 C12 -178.62(11)
C10 C11 C12 N4 123.06(12)
C11 N3 C7 C6 178.63(10)
C11 N3 C7 C8 -1.79(17)
C12 N4 N5 Ni1 -4.52(14)
C12 N4 N5 C16 179.66(10)
C12 N4 C13 C14 -0.18(19)
C12 N4 C13 C15 -179.40(11)
C13 N4 N5 Ni1 175.92(8)
C13 N4 N5 C16 0.09(13)
C13 N4 C12 C11 -120.56(13)
C13 C15 C16 N5 0.35(15)
C13 C15 C16 C17 -178.56(12)
C14 C13 C15 C16 -179.44(13)
C18 C19 C20 C21 179.23(13)
C19 N6 N7 C21 0.63(14)
C19 N6 N7 C23 177.00(11)
C19 C20 C21 N7 -0.05(14)
C19 C20 C21 C22 -179.27(14)
C21 N7 C23 C24 -122.97(13)
C23 N7 C21 C20 -176.44(12)
C23 N7 C21 C22 2.9(2)
C23 C24 C25 C26 179.04(11)
C24 N8 C28 C27 0.28(17)
C24 N8 C28 C29 -179.69(10)
C24 C25 C26 C27 -0.15(19)
C25 C26 C27 C28 -0.65(19)
C26 C27 C28 N8 0.61(19)
C26 C27 C28 C29 -179.42(12)
C27 C28 C29 N9 118.06(12)
C28 N8 C24 C23 -179.09(10)
C28 N8 C24 C25 -1.13(17)
C29 N9 N10 Ni1 -5.93(14)
C29 N9 N10 C32 -178.81(10)
C29 N9 C30 C31 178.87(11)
C29 N9 C30 C34 -1.4(2)
C30 N9 N10 Ni1 172.75(8)
C30 N9 N10 C32 -0.13(13)
C30 N9 C29 C28 -115.95(13)
C30 C31 C32 N10 0.31(15)
C30 C31 C32 C33 -179.02(13)
C34 C30 C31 C32 179.89(13)
